data_7038173
loop_
_publ_author_name
'Gray, Paul A.'
'Carpenter, Yuen-Ying'
'Burford, Neil'
'McDonald, Robert'

_publ_section_title
;
 2-Phosphino-1,3-diphosphonium ions.
;
_journal_issue 5
_journal_name_full 'Dalton transactions (Cambridge, England : 2003)'
_journal_page_first 2124
_journal_page_last 2129
_journal_paper_doi 10.1039/c5dt03116h
_journal_volume 45
_journal_year 2016
_chemical_formula_sum 'C14 H29 F6 O6 P3 S2'
_chemical_formula_weight 564.40
_chemical_name_systematic
; 
 ? 
;
_space_group_IT_number 32
_symmetry_cell_setting orthorhombic
_symmetry_space_group_name_Hall 'P 2 -2ab'
_symmetry_space_group_name_H-M 'P b a 2'
_atom_sites_solution_hydrogens geom
_atom_sites_solution_primary direct
_atom_sites_solution_secondary difmap
_audit_creation_method SHELXL-97
_audit_update_record
;
2015-08-12 deposited with the CCDC.
2015-10-15 downloaded from the CCDC.
;
_cell_angle_alpha 90.00
_cell_angle_beta 90.00
_cell_angle_gamma 90.00
_cell_formula_units_Z 4
_cell_length_a 16.7757(19)
_cell_length_b 22.426(3)
_cell_length_c 6.3922(7)
_cell_measurement_reflns_used 9733
_cell_measurement_temperature 173(2)
_cell_measurement_theta_max 27.49
_cell_measurement_theta_min 2.59
_cell_volume 2404.8(5)
_computing_cell_refinement 'Bruker SAINT'
_computing_data_collection 'Bruker APEX2'
_computing_data_reduction 'Bruker SAINT'
_computing_molecular_graphics 'Bruker SHELXTL'
_computing_publication_material 'Bruker SHELXTL'
_computing_structure_refinement 'SHELXL-97 (Sheldrick, 2008)'
_computing_structure_solution 'SHELXS-97 (Sheldrick, 2008)'
_diffrn_ambient_temperature 173(2)
_diffrn_measured_fraction_theta_full 1.000
_diffrn_measured_fraction_theta_max 1.000
_diffrn_measurement_device_type 'Bruker APEX-II CCD'
_diffrn_measurement_method '\w scans'
_diffrn_radiation_monochromator graphite
_diffrn_radiation_source 'fine-focus sealed tube'
_diffrn_radiation_type MoK\a
_diffrn_radiation_wavelength 0.71073
_diffrn_reflns_av_R_equivalents 0.0235
_diffrn_reflns_av_sigmaI/netI 0.0129
_diffrn_reflns_limit_h_max 21
_diffrn_reflns_limit_h_min -21
_diffrn_reflns_limit_k_max 29
_diffrn_reflns_limit_k_min -29
_diffrn_reflns_limit_l_max 8
_diffrn_reflns_limit_l_min -8
_diffrn_reflns_number 47736
_diffrn_reflns_theta_full 27.49
_diffrn_reflns_theta_max 27.49
_diffrn_reflns_theta_min 1.52
_exptl_absorpt_coefficient_mu 0.495
_exptl_absorpt_correction_T_max 0.8787
_exptl_absorpt_correction_T_min 0.7561
_exptl_absorpt_correction_type numerical
_exptl_absorpt_process_details 'SADABS (Sheldrick, 2008)'
_exptl_crystal_colour colourless
_exptl_crystal_density_diffrn 1.559
_exptl_crystal_density_method 'not measured'
_exptl_crystal_description block
_exptl_crystal_F_000 1168
_exptl_crystal_size_max 0.60
_exptl_crystal_size_mid 0.57
_exptl_crystal_size_min 0.27
_refine_diff_density_max 0.362
_refine_diff_density_min -0.198
_refine_diff_density_rms 0.042
_refine_ls_abs_structure_details 'Flack H D (1983), Acta Cryst. A39, 876-881. 2511 Friedel pairs'
_refine_ls_abs_structure_Flack 0.06(5)
_refine_ls_extinction_method none
_refine_ls_goodness_of_fit_ref 1.047
_refine_ls_hydrogen_treatment constr
_refine_ls_matrix_type full
_refine_ls_number_parameters 286
_refine_ls_number_reflns 5523
_refine_ls_number_restraints 1
_refine_ls_restrained_S_all 1.047
_refine_ls_R_factor_all 0.0236
_refine_ls_R_factor_gt 0.0234
_refine_ls_shift/su_max 0.001
_refine_ls_shift/su_mean 0.000
_refine_ls_structure_factor_coef Fsqd
_refine_ls_weighting_details 'calc w=1/[\s^2^(Fo^2^)+(0.0344P)^2^+0.8012P] where P=(Fo^2^+2Fc^2^)/3'
_refine_ls_weighting_scheme calc
_refine_ls_wR_factor_gt 0.0617
_refine_ls_wR_factor_ref 0.0619
_reflns_number_gt 5472
_reflns_number_total 5523
_reflns_threshold_expression I>2\s(I)
_cod_data_source_file c5dt03116h1.cif
_cod_data_source_block dal1079
_cod_depositor_comments
;
The following automatic conversions were performed:

'_symmetry_cell_setting' value 'Orthorhombic' changed to
'orthorhombic' according to
/usr/data/users/saulius/crontab/automatic-downloads/rss-feeds/RSC/lib/dictionaries/cif_core.dic
dictionary named 'cif_core.dic' version 2.4.2 from 2011-04-26.

Automatic conversion script
Id: cif_fix_values 4268 2015-11-12 08:31:59Z antanas 
;
_cod_original_sg_symbol_H-M Pba2
_cod_database_code 7038173

loop_
_symmetry_equiv_pos_as_xyz
'x, y, z'
'-x, -y, z'
'x+1/2, -y+1/2, z'
'-x+1/2, y+1/2, z'

loop_
_atom_site_label
_atom_site_type_symbol
_atom_site_fract_x
_atom_site_fract_y
_atom_site_fract_z
_atom_site_U_iso_or_equiv
_atom_site_adp_type
_atom_site_occupancy
_atom_site_symmetry_multiplicity
_atom_site_calc_flag
_atom_site_refinement_flags
P1 P 0.38865(2) 0.372459(16) 0.00523(6) 0.02126(8) Uani 1 1 d .
P2 P 0.28243(2) 0.339455(17) 0.16986(6) 0.02141(8) Uani 1 1 d .
P3 P 0.25229(2) 0.257760(16) -0.00274(7) 0.02188(8) Uani 1 1 d .
C1 C 0.41200(11) 0.44268(7) 0.1223(3) 0.0310(3) Uani 1 1 d .
H1A H 0.4659 0.4548 0.0809 0.037 Uiso 1 1 calc R
H1B H 0.4094 0.4390 0.2749 0.037 Uiso 1 1 calc R
H1C H 0.3736 0.4727 0.0752 0.037 Uiso 1 1 calc R
C2 C 0.46614(9) 0.32101(8) 0.0689(3) 0.0348(4) Uani 1 1 d .
H2A H 0.5179 0.3383 0.0317 0.042 Uiso 1 1 calc R
H2B H 0.4582 0.2839 -0.0093 0.042 Uiso 1 1 calc R
H2C H 0.4649 0.3126 0.2193 0.042 Uiso 1 1 calc R
C3 C 0.38782(10) 0.38221(8) -0.2731(3) 0.0305(3) Uani 1 1 d .
H3A H 0.4365 0.4030 -0.3166 0.037 Uiso 1 1 calc R
H3B H 0.3412 0.4059 -0.3134 0.037 Uiso 1 1 calc R
H3C H 0.3853 0.3431 -0.3413 0.037 Uiso 1 1 calc R
C4 C 0.19819(9) 0.39180(7) 0.1253(3) 0.0263(3) Uani 1 1 d .
H4 H 0.1485 0.3697 0.1639 0.032 Uiso 1 1 calc R
C5 C 0.18512(11) 0.41581(8) -0.0949(3) 0.0302(3) Uani 1 1 d .
H5A H 0.1743 0.3823 -0.1915 0.036 Uiso 1 1 calc R
H5B H 0.2340 0.4364 -0.1434 0.036 Uiso 1 1 calc R
C6 C 0.11451(12) 0.45971(9) -0.0984(3) 0.0416(4) Uani 1 1 d .
H6A H 0.1082 0.4761 -0.2413 0.050 Uiso 1 1 calc R
H6B H 0.0649 0.4382 -0.0617 0.050 Uiso 1 1 calc R
C7 C 0.12747(13) 0.51041(9) 0.0546(3) 0.0435(5) Uani 1 1 d .
H7A H 0.0812 0.5378 0.0504 0.052 Uiso 1 1 calc R
H7B H 0.1755 0.5333 0.0138 0.052 Uiso 1 1 calc R
C8 C 0.13787(12) 0.48630(10) 0.2755(3) 0.0447(5) Uani 1 1 d .
H8A H 0.0882 0.4660 0.3197 0.054 Uiso 1 1 calc R
H8B H 0.1476 0.5199 0.3728 0.054 Uiso 1 1 calc R
C9 C 0.20755(12) 0.44233(9) 0.2876(3) 0.0404(4) Uani 1 1 d .
H9A H 0.2100 0.4249 0.4298 0.048 Uiso 1 1 calc R
H9B H 0.2581 0.4638 0.2617 0.048 Uiso 1 1 calc R
C10 C 0.31719(11) 0.20081(7) 0.0953(3) 0.0340(4) Uani 1 1 d .
H10A H 0.2988 0.1618 0.0462 0.041 Uiso 1 1 calc R
H10B H 0.3168 0.2016 0.2486 0.041 Uiso 1 1 calc R
H10C H 0.3715 0.2080 0.0447 0.041 Uiso 1 1 calc R
C11 C 0.25753(11) 0.25726(8) -0.2825(3) 0.0317(4) Uani 1 1 d .
H11A H 0.2359 0.2196 -0.3356 0.038 Uiso 1 1 calc R
H11B H 0.3132 0.2613 -0.3266 0.038 Uiso 1 1 calc R
H11C H 0.2264 0.2906 -0.3384 0.038 Uiso 1 1 calc R
C12 C 0.15190(10) 0.24237(8) 0.0746(3) 0.0347(4) Uani 1 1 d .
H12A H 0.1385 0.2011 0.0383 0.042 Uiso 1 1 calc R
H12B H 0.1156 0.2696 0.0018 0.042 Uiso 1 1 calc R
H12C H 0.1466 0.2479 0.2260 0.042 Uiso 1 1 calc R
S1 S 0.14932(2) 0.074388(17) 0.74112(7) 0.02934(9) Uani 1 1 d .
S2 S 0.50372(2) 0.200524(19) 0.60525(7) 0.03000(9) Uani 1 1 d .
F1 F 0.19481(14) 0.09908(14) 0.3638(3) 0.1242(10) Uani 1 1 d .
F2 F 0.07908(16) 0.06279(10) 0.3811(4) 0.1139(8) Uani 1 1 d .
F3 F 0.09771(13) 0.15094(7) 0.4688(3) 0.0882(6) Uani 1 1 d .
F4 F 0.48498(9) 0.08454(5) 0.5824(3) 0.0561(4) Uani 1 1 d .
F5 F 0.37659(7) 0.13492(6) 0.5578(3) 0.0618(4) Uani 1 1 d .
F6 F 0.45722(10) 0.13177(7) 0.3003(2) 0.0626(4) Uani 1 1 d .
O1 O 0.07241(11) 0.07537(11) 0.8364(4) 0.0809(7) Uani 1 1 d .
O2 O 0.20307(14) 0.11883(9) 0.8137(4) 0.0789(7) Uani 1 1 d .
O3 O 0.18358(10) 0.01674(6) 0.7176(3) 0.0603(5) Uani 1 1 d .
O4 O 0.45525(9) 0.24844(6) 0.5255(3) 0.0502(4) Uani 1 1 d .
O5 O 0.58248(8) 0.19581(7) 0.5206(3) 0.0528(4) Uani 1 1 d .
O6 O 0.49932(11) 0.19297(8) 0.8287(2) 0.0533(4) Uani 1 1 d .
C13 C 0.13071(14) 0.09821(10) 0.4748(3) 0.0462(5) Uani 1 1 d .
C14 C 0.45329(11) 0.13426(8) 0.5075(4) 0.0369(4) Uani 1 1 d .

loop_
_atom_site_aniso_label
_atom_site_aniso_U_11
_atom_site_aniso_U_22
_atom_site_aniso_U_33
_atom_site_aniso_U_23
_atom_site_aniso_U_13
_atom_site_aniso_U_12
P1 0.01916(15) 0.02084(16) 0.02378(17) 0.00003(15) -0.00061(15) -0.00142(12)
P2 0.02108(16) 0.02369(17) 0.01946(15) 0.00093(13) -0.00053(14) -0.00050(13)
P3 0.01985(16) 0.02222(16) 0.02357(17) 0.00204(16) -0.00233(15) -0.00273(12)
C1 0.0359(8) 0.0247(7) 0.0324(9) -0.0038(6) 0.0003(7) -0.0079(6)
C2 0.0218(7) 0.0319(8) 0.0509(11) 0.0026(7) -0.0028(7) 0.0044(6)
C3 0.0291(8) 0.0377(8) 0.0247(8) 0.0019(6) 0.0058(6) -0.0035(6)
C4 0.0212(7) 0.0288(7) 0.0288(8) -0.0018(6) 0.0011(6) 0.0036(5)
C5 0.0333(8) 0.0295(8) 0.0276(8) -0.0022(6) -0.0018(6) 0.0062(7)
C6 0.0416(10) 0.0411(10) 0.0421(10) -0.0053(8) -0.0126(8) 0.0163(8)
C7 0.0452(10) 0.0328(9) 0.0525(13) -0.0051(8) 0.0008(9) 0.0127(8)
C8 0.0433(11) 0.0462(11) 0.0445(11) -0.0137(9) 0.0055(9) 0.0160(9)
C9 0.0433(10) 0.0459(10) 0.0320(9) -0.0162(8) -0.0049(8) 0.0166(8)
C10 0.0347(9) 0.0251(7) 0.0421(9) 0.0040(7) -0.0097(8) 0.0009(6)
C11 0.0411(9) 0.0307(8) 0.0232(8) -0.0030(6) -0.0002(7) -0.0041(7)
C12 0.0232(7) 0.0379(9) 0.0429(10) 0.0018(7) 0.0024(7) -0.0094(6)
S1 0.0308(2) 0.02413(17) 0.0331(2) 0.00449(15) 0.00118(16) 0.00370(15)
S2 0.0300(2) 0.02969(19) 0.0303(2) -0.00424(16) 0.00041(16) -0.00527(15)
F1 0.1124(16) 0.195(3) 0.0650(12) 0.0551(16) 0.0460(12) 0.0394(17)
F2 0.145(2) 0.1092(16) 0.0878(14) -0.0333(12) -0.0694(15) -0.0090(14)
F3 0.1318(16) 0.0655(10) 0.0673(11) 0.0261(9) -0.0193(11) 0.0395(10)
F4 0.0658(8) 0.0296(5) 0.0729(9) 0.0003(6) -0.0258(7) 0.0075(5)
F5 0.0339(6) 0.0498(7) 0.1016(13) -0.0058(8) -0.0068(7) -0.0115(5)
F6 0.0844(10) 0.0588(8) 0.0444(7) -0.0208(6) -0.0289(7) 0.0176(7)
O1 0.0521(10) 0.1116(17) 0.0791(14) 0.0388(13) 0.0345(10) 0.0329(10)
O2 0.1058(16) 0.0536(10) 0.0772(14) -0.0008(9) -0.0464(13) -0.0244(10)
O3 0.0641(10) 0.0339(7) 0.0828(13) 0.0118(8) 0.0060(10) 0.0204(7)
O4 0.0554(8) 0.0271(6) 0.0680(10) -0.0002(7) -0.0002(8) 0.0036(6)
O5 0.0326(7) 0.0624(9) 0.0635(10) 0.0030(8) 0.0068(7) -0.0074(6)
O6 0.0730(11) 0.0573(9) 0.0295(7) -0.0114(7) -0.0010(7) -0.0139(8)
C13 0.0561(12) 0.0510(12) 0.0314(10) 0.0015(9) -0.0047(9) 0.0052(9)
C14 0.0365(8) 0.0282(8) 0.0462(10) -0.0068(8) -0.0156(9) 0.0061(6)

loop_
_atom_type_symbol
_atom_type_description
_atom_type_scat_dispersion_real
_atom_type_scat_dispersion_imag
_atom_type_scat_source
C C 0.0033 0.0016 'International Tables Vol C Tables 4.2.6.8 and 6.1.1.4'
H H 0.0000 0.0000 'International Tables Vol C Tables 4.2.6.8 and 6.1.1.4'
O O 0.0106 0.0060 'International Tables Vol C Tables 4.2.6.8 and 6.1.1.4'
F F 0.0171 0.0103 'International Tables Vol C Tables 4.2.6.8 and 6.1.1.4'
P P 0.1023 0.0942 'International Tables Vol C Tables 4.2.6.8 and 6.1.1.4'
S S 0.1246 0.1234 'International Tables Vol C Tables 4.2.6.8 and 6.1.1.4'

loop_
_geom_angle_atom_site_label_1
_geom_angle_atom_site_label_2
_geom_angle_atom_site_label_3
_geom_angle
C2 P1 C1 108.33(9)
C2 P1 C3 108.11(9)
C1 P1 C3 108.04(8)
C2 P1 P2 105.28(6)
C1 P1 P2 105.91(6)
C3 P1 P2 120.66(6)
C4 P2 P3 105.95(5)
C4 P2 P1 109.29(5)
P3 P2 P1 103.11(2)
C12 P3 C11 108.72(9)
C12 P3 C10 109.75(9)
C11 P3 C10 108.37(9)
C12 P3 P2 103.81(7)
C11 P3 P2 119.69(6)
C10 P3 P2 106.19(6)
C5 C4 C9 112.10(14)
C5 C4 P2 118.30(11)
C9 C4 P2 106.46(11)
C4 C5 C6 110.49(14)
C7 C6 C5 111.09(16)
C6 C7 C8 110.40(17)
C7 C8 C9 111.30(16)
C8 C9 C4 111.16(16)
O2 S1 O3 114.53(12)
O2 S1 O1 115.05(16)
O3 S1 O1 115.11(12)
O2 S1 C13 102.07(12)
O3 S1 C13 103.79(11)
O1 S1 C13 103.94(12)
O5 S2 O6 114.41(11)
O5 S2 O4 116.24(10)
O6 S2 O4 114.20(11)
O5 S2 C14 103.82(10)
O6 S2 C14 102.74(10)
O4 S2 C14 103.00(9)
F1 C13 F3 108.9(2)
F1 C13 F2 107.9(3)
F3 C13 F2 104.7(2)
F1 C13 S1 112.23(17)
F3 C13 S1 111.55(16)
F2 C13 S1 111.23(18)
F4 C14 F5 108.12(18)
F4 C14 F6 107.78(16)
F5 C14 F6 106.89(17)
F4 C14 S2 112.11(13)
F5 C14 S2 111.01(13)
F6 C14 S2 110.72(15)

loop_
_geom_bond_atom_site_label_1
_geom_bond_atom_site_label_2
_geom_bond_distance
P1 C2 1.7851(17)
P1 C1 1.7869(16)
P1 C3 1.7923(17)
P1 P2 2.1979(5)
P2 C4 1.8589(16)
P2 P3 2.1976(6)
P3 C12 1.7889(16)
P3 C11 1.7905(17)
P3 C10 1.7914(17)
C4 C5 1.523(2)
C4 C9 1.544(2)
C5 C6 1.540(2)
C6 C7 1.516(3)
C7 C8 1.522(3)
C8 C9 1.531(3)
S1 O2 1.4217(18)
S1 O3 1.4229(14)
S1 O1 1.4270(17)
S1 C13 1.812(2)
S2 O5 1.4316(15)
S2 O6 1.4403(16)
S2 O4 1.4408(15)
S2 C14 1.8206(18)
F1 C13 1.288(3)
F2 C13 1.319(3)
F3 C13 1.306(3)
F4 C14 1.325(2)
F5 C14 1.326(2)
F6 C14 1.328(3)

loop_
_geom_torsion_atom_site_label_1
_geom_torsion_atom_site_label_2
_geom_torsion_atom_site_label_3
_geom_torsion_atom_site_label_4
_geom_torsion
C2 P1 P2 C4 177.34(9)
C1 P1 P2 C4 62.70(8)
C3 P1 P2 C4 -60.22(9)
C2 P1 P2 P3 -70.30(7)
C1 P1 P2 P3 175.06(6)
C3 P1 P2 P3 52.14(7)
C4 P2 P3 C12 -48.63(9)
P1 P2 P3 C12 -163.42(7)
C4 P2 P3 C11 72.75(9)
P1 P2 P3 C11 -42.05(8)
C4 P2 P3 C10 -164.34(9)
P1 P2 P3 C10 80.86(7)
P3 P2 C4 C5 -66.86(13)
P1 P2 C4 C5 43.63(14)
P3 P2 C4 C9 165.95(11)
P1 P2 C4 C9 -83.57(12)
C9 C4 C5 C6 -53.8(2)
P2 C4 C5 C6 -178.25(13)
C4 C5 C6 C7 56.8(2)
C5 C6 C7 C8 -58.7(2)
C6 C7 C8 C9 57.6(2)
C7 C8 C9 C4 -54.4(2)
C5 C4 C9 C8 53.0(2)
P2 C4 C9 C8 -176.20(14)
O2 S1 C13 F1 61.0(3)
O3 S1 C13 F1 -58.4(2)
O1 S1 C13 F1 -179.1(2)
O2 S1 C13 F3 -61.6(2)
O3 S1 C13 F3 179.12(18)
O1 S1 C13 F3 58.4(2)
O2 S1 C13 F2 -178.1(2)
O3 S1 C13 F2 62.6(2)
O1 S1 C13 F2 -58.1(2)
O5 S2 C14 F4 64.61(19)
O6 S2 C14 F4 -54.86(18)
O4 S2 C14 F4 -173.78(16)
O5 S2 C14 F5 -174.35(16)
O6 S2 C14 F5 66.18(18)
O4 S2 C14 F5 -52.74(19)
O5 S2 C14 F6 -55.80(15)
O6 S2 C14 F6 -175.27(14)
O4 S2 C14 F6 65.82(15)
